data_7706876
loop_
_publ_author_name
'Turner, Zo\"e R'
'Lamb, Jessica V.'
'Robinson, Thomas P.'
'Mandal, Dipa'
'Buffet, Jean-Charles'
'O Hare, Dermot'

_publ_section_title
;
 Ring-opening polymerisation of l- and rac-lactide using group 4
 permethylpentalene aryloxides and alkoxides.
;
_journal_issue 14
_journal_name_full 'Dalton transactions (Cambridge, England : 2003)'
_journal_page_first 4805
_journal_page_last 4818
_journal_paper_doi 10.1039/d1dt00252j
_journal_volume 50
_journal_year 2021
_chemical_formula_sum 'C22 H27 Cl O Zr'
_chemical_formula_weight 434.10
_space_group_crystal_system triclinic
_space_group_IT_number 2
_space_group_name_Hall '-P 1'
_space_group_name_H-M_alt 'P -1'
_atom_sites_solution_hydrogens geom
_audit_creation_method SHELXL-2013
_audit_update_record
;
2021-01-22 deposited with the CCDC.	2021-03-16 downloaded from the CCDC.
;
_cell_angle_alpha 75.850(4)
_cell_angle_beta 87.114(4)
_cell_angle_gamma 67.084(4)
_cell_formula_units_Z 4
_cell_length_a 10.6046(6)
_cell_length_b 12.2355(5)
_cell_length_c 17.2888(8)
_cell_measurement_reflns_used 9877
_cell_measurement_temperature 150(2)
_cell_measurement_theta_max 76.3270
_cell_measurement_theta_min 4.2410
_cell_volume 2001.00(18)
_computing_cell_refinement
;
CrysAlisPro, Agilent Technologies,
Version 1.171.35.21 (release 20-01-2012 CrysAlis171 .NET)
(compiled Jan 23 2012,18:06:46)
;
_computing_data_collection
;
CrysAlisPro, Agilent Technologies,
Version 1.171.35.21 (release 20-01-2012 CrysAlis171 .NET)
(compiled Jan 23 2012,18:06:46)
;
_computing_data_reduction
;
CrysAlisPro, Agilent Technologies,
Version 1.171.35.21 (release 20-01-2012 CrysAlis171 .NET)
(compiled Jan 23 2012,18:06:46)
;
_computing_molecular_graphics 'ORTEP-3v2.01 (Farrugia, 1997)'
_computing_publication_material 'XCIF (Sheldrick, 2001)'
_computing_structure_refinement 'SHELXL-2013 (Sheldrick, 2013)'
_computing_structure_solution 'SHELXS-97 (Sheldrick, 1990)'
_diffrn_ambient_temperature 150(2)
_diffrn_detector_area_resol_mean 10.5035
_diffrn_measured_fraction_theta_full 0.998
_diffrn_measured_fraction_theta_max 0.987
_diffrn_measurement_device_type 'SuperNova, Dual, Cu at zero, Atlas'
_diffrn_measurement_method '\w scans'
_diffrn_radiation_type CuK\a
_diffrn_radiation_wavelength 1.54184
_diffrn_reflns_av_R_equivalents 0.0284
_diffrn_reflns_av_unetI/netI 0.0343
_diffrn_reflns_Laue_measured_fraction_full 0.998
_diffrn_reflns_Laue_measured_fraction_max 0.987
_diffrn_reflns_limit_h_max 13
_diffrn_reflns_limit_h_min -12
_diffrn_reflns_limit_k_max 13
_diffrn_reflns_limit_k_min -15
_diffrn_reflns_limit_l_max 21
_diffrn_reflns_limit_l_min -21
_diffrn_reflns_number 20196
_diffrn_reflns_point_group_measured_fraction_full 0.998
_diffrn_reflns_point_group_measured_fraction_max 0.987
_diffrn_reflns_theta_full 67.684
_diffrn_reflns_theta_max 76.263
_diffrn_reflns_theta_min 4.045
_diffrn_source 'micro-focus sealed X-ray tube'
_exptl_absorpt_coefficient_mu 5.765
_exptl_absorpt_correction_T_max 1.000
_exptl_absorpt_correction_T_min 0.475
_exptl_absorpt_correction_type gaussian
_exptl_absorpt_process_details
;
CrysAlisPro 1.171.38.43b (Rigaku Oxford Diffraction, 2015)
Numerical absorption correction based on gaussian integration over
			a multifaceted crystal model
Empirical absorption correction using spherical harmonics,
 implemented in SCALE3 ABSPACK scaling algorithm.
;
_exptl_crystal_colour yellow
_exptl_crystal_density_diffrn 1.441
_exptl_crystal_description block
_exptl_crystal_F_000 896
_exptl_crystal_size_max 0.156
_exptl_crystal_size_mid 0.095
_exptl_crystal_size_min 0.046
_refine_diff_density_max 0.369
_refine_diff_density_min -0.470
_refine_diff_density_rms 0.069
_refine_ls_extinction_method none
_refine_ls_goodness_of_fit_ref 1.056
_refine_ls_hydrogen_treatment constr
_refine_ls_matrix_type full
_refine_ls_number_parameters 467
_refine_ls_number_reflns 8271
_refine_ls_number_restraints 0
_refine_ls_restrained_S_all 1.056
_refine_ls_R_factor_all 0.0311
_refine_ls_R_factor_gt 0.0253
_refine_ls_shift/su_max 0.003
_refine_ls_shift/su_mean 0.000
_refine_ls_structure_factor_coef Fsqd
_refine_ls_weighting_details 'w=1/[\s^2^(Fo^2^)+(0.0307P)^2^+0.0582P] where P=(Fo^2^+2Fc^2^)/3'
_refine_ls_weighting_scheme calc
_refine_ls_wR_factor_gt 0.0583
_refine_ls_wR_factor_ref 0.0616
_reflns_Friedel_coverage 0.000
_reflns_number_gt 7315
_reflns_number_total 8271
_reflns_threshold_expression 'I > 2\s(I)'
_cod_data_source_file d1dt00252j2.cif
_cod_data_source_block tpr009
_cod_depositor_comments 'Adding full bibliography for 7706871--7706877.cif.'
_cod_database_code 7706876
_shelx_space_group_comment
;
The symmetry employed for this shelxl refinement is uniquely defined
by the following loop, which should always be used as a source of
symmetry information in preference to the above space-group names.
They are only intended as comments.
;
_shelx_estimated_absorpt_t_min 0.467
_shelx_estimated_absorpt_t_max 0.777
_shelxl_version_number 2013-4

loop_
_space_group_symop_operation_xyz
'x, y, z'
'-x, -y, -z'

loop_
_atom_site_label
_atom_site_type_symbol
_atom_site_fract_x
_atom_site_fract_y
_atom_site_fract_z
_atom_site_U_iso_or_equiv
_atom_site_adp_type
_atom_site_occupancy
_atom_site_site_symmetry_order
_atom_site_calc_flag
_atom_site_refinement_flags_posn
_atom_site_refinement_flags_adp
_atom_site_refinement_flags_occupancy
_atom_site_disorder_assembly
_atom_site_disorder_group
Zr1 Zr 0.35867(2) 0.17674(2) 0.49446(2) 0.02365(5) Uani 1 1 d . . . . .
Cl1 Cl 0.37589(4) -0.02479(4) 0.46495(3) 0.03137(9) Uani 1 1 d . . . . .
O1 O 0.43064(16) 0.25894(13) 0.39984(9) 0.0346(3) Uani 1 1 d . . . . .
C1 C 0.1085(2) 0.21647(18) 0.49983(13) 0.0328(4) Uani 1 1 d . . . . .
C2 C 0.1036(2) 0.32777(18) 0.44710(13) 0.0355(4) Uani 1 1 d . . . . .
C3 C 0.1734(2) 0.38112(17) 0.48243(13) 0.0350(4) Uani 1 1 d . . . . .
C4 C 0.2177(2) 0.30639(16) 0.56273(12) 0.0310(4) Uani 1 1 d . . . . .
C5 C 0.3459(2) 0.2620(2) 0.60791(13) 0.0365(4) Uani 1 1 d . . . . .
C6 C 0.3687(2) 0.14030(19) 0.65262(12) 0.0368(4) Uani 1 1 d . . . . .
C7 C 0.2699(2) 0.10324(17) 0.63072(12) 0.0329(4) Uani 1 1 d . . . . .
C8 C 0.1741(2) 0.20560(16) 0.57321(12) 0.0296(4) Uani 1 1 d . . . . .
C9 C 0.0404(2) 0.1364(2) 0.48395(17) 0.0461(5) Uani 1 1 d . . . . .
H9A H -0.0541 0.1651 0.5010 0.069 Uiso 1 1 calc R U . . .
H9B H 0.0909 0.0518 0.5138 0.069 Uiso 1 1 calc R U . . .
H9C H 0.0398 0.1402 0.4267 0.069 Uiso 1 1 calc R U . . .
C10 C 0.0298(3) 0.3825(3) 0.36669(16) 0.0535(6) Uani 1 1 d . . . . .
H10A H -0.0634 0.4399 0.3719 0.080 Uiso 1 1 calc R U . . .
H10B H 0.0256 0.3173 0.3447 0.080 Uiso 1 1 calc R U . . .
H10C H 0.0789 0.4260 0.3309 0.080 Uiso 1 1 calc R U . . .
C11 C 0.1924(3) 0.49740(19) 0.44458(17) 0.0494(6) Uani 1 1 d . . . . .
H11A H 0.1156 0.5669 0.4566 0.074 Uiso 1 1 calc R U . . .
H11B H 0.1958 0.5076 0.3866 0.074 Uiso 1 1 calc R U . . .
H11C H 0.2784 0.4937 0.4658 0.074 Uiso 1 1 calc R U . . .
C12 C 0.4243(3) 0.3337(3) 0.62318(18) 0.0553(6) Uani 1 1 d . . . . .
H12A H 0.3849 0.3717 0.6672 0.083 Uiso 1 1 calc R U . . .
H12B H 0.4191 0.3975 0.5749 0.083 Uiso 1 1 calc R U . . .
H12C H 0.5204 0.2790 0.6374 0.083 Uiso 1 1 calc R U . . .
C13 C 0.4828(3) 0.0663(3) 0.71508(14) 0.0539(6) Uani 1 1 d . . . . .
H13A H 0.4646 0.1016 0.7616 0.081 Uiso 1 1 calc R U . . .
H13B H 0.5696 0.0670 0.6932 0.081 Uiso 1 1 calc R U . . .
H13C H 0.4887 -0.0182 0.7312 0.081 Uiso 1 1 calc R U . . .
C14 C 0.2578(3) -0.01709(19) 0.66586(15) 0.0478(6) Uani 1 1 d . . . . .
H14A H 0.1956 -0.0090 0.7099 0.072 Uiso 1 1 calc R U . . .
H14B H 0.3484 -0.0796 0.6860 0.072 Uiso 1 1 calc R U . . .
H14C H 0.2215 -0.0411 0.6246 0.072 Uiso 1 1 calc R U . . .
C15 C 0.4956(2) 0.29695(16) 0.33739(13) 0.0327(4) Uani 1 1 d . . . . .
C16 C 0.4548(3) 0.30318(18) 0.25986(14) 0.0415(5) Uani 1 1 d . . . . .
C17 C 0.5315(4) 0.3339(2) 0.19682(16) 0.0607(8) Uani 1 1 d . . . . .
H17 H 0.5064 0.3368 0.1442 0.073 Uiso 1 1 calc R U . . .
C18 C 0.6425(4) 0.3602(3) 0.2090(2) 0.0716(10) Uani 1 1 d . . . . .
H18 H 0.6943 0.3796 0.1653 0.086 Uiso 1 1 calc R U . . .
C19 C 0.6779(3) 0.3583(2) 0.2847(2) 0.0594(8) Uani 1 1 d . . . . .
H19 H 0.7533 0.3787 0.2925 0.071 Uiso 1 1 calc R U . . .
C20 C 0.6064(2) 0.32710(18) 0.35040(16) 0.0413(5) Uani 1 1 d . . . . .
C21 C 0.3330(3) 0.2760(3) 0.24584(17) 0.0580(7) Uani 1 1 d . . . . .
H21A H 0.3408 0.2515 0.1953 0.087 Uiso 1 1 calc R U . . .
H21B H 0.2492 0.3493 0.2433 0.087 Uiso 1 1 calc R U . . .
H21C H 0.3294 0.2094 0.2897 0.087 Uiso 1 1 calc R U . . .
C22 C 0.6456(3) 0.3234(2) 0.43289(19) 0.0555(7) Uani 1 1 d . . . . .
H22A H 0.7213 0.3509 0.4310 0.083 Uiso 1 1 calc R U . . .
H22B H 0.6745 0.2395 0.4660 0.083 Uiso 1 1 calc R U . . .
H22C H 0.5667 0.3775 0.4559 0.083 Uiso 1 1 calc R U . . .
Zr1A Zr 0.85185(2) 0.11289(2) 0.91040(2) 0.02557(5) Uani 1 1 d . . . . .
Cl1A Cl 1.07464(5) -0.08151(4) 0.93581(3) 0.03306(10) Uani 1 1 d . . . . .
O1A O 0.91186(16) 0.25088(12) 0.88901(9) 0.0358(3) Uani 1 1 d . . . . .
C1A C 0.8118(2) 0.02084(19) 0.80335(13) 0.0362(4) Uani 1 1 d . . . . .
C2A C 0.7953(2) 0.1391(2) 0.75750(13) 0.0363(4) Uani 1 1 d . . . . .
C3A C 0.6968(2) 0.23023(18) 0.79021(12) 0.0344(4) Uani 1 1 d . . . . .
C4A C 0.6413(2) 0.16837(18) 0.85652(12) 0.0321(4) Uani 1 1 d . . . . .
C5A C 0.6079(2) 0.1861(2) 0.93492(13) 0.0361(4) Uani 1 1 d . . . . .
C6A C 0.6478(2) 0.0663(2) 0.98781(13) 0.0379(4) Uani 1 1 d . . . . .
C7A C 0.7160(2) -0.0238(2) 0.94670(14) 0.0371(4) Uani 1 1 d . . . . .
C8A C 0.7139(2) 0.03710(17) 0.86376(13) 0.0328(4) Uani 1 1 d . . . . .
C9A C 0.9020(3) -0.0973(2) 0.78255(17) 0.0517(6) Uani 1 1 d . . . . .
H9AA H 0.8591 -0.1076 0.7374 0.078 Uiso 1 1 calc R U . . .
H9AB H 0.9140 -0.1660 0.8288 0.078 Uiso 1 1 calc R U . . .
H9AC H 0.9916 -0.0950 0.7679 0.078 Uiso 1 1 calc R U . . .
C10A C 0.8668(3) 0.1639(3) 0.68218(15) 0.0539(6) Uani 1 1 d . . . . .
H10D H 0.8187 0.1584 0.6373 0.081 Uiso 1 1 calc R U . . .
H10E H 0.9614 0.1035 0.6878 0.081 Uiso 1 1 calc R U . . .
H10F H 0.8670 0.2462 0.6722 0.081 Uiso 1 1 calc R U . . .
C11A C 0.6573(3) 0.3655(2) 0.76061(16) 0.0472(5) Uani 1 1 d . . . . .
H11D H 0.5948 0.3964 0.7133 0.071 Uiso 1 1 calc R U . . .
H11E H 0.7397 0.3825 0.7467 0.071 Uiso 1 1 calc R U . . .
H11F H 0.6116 0.4061 0.8025 0.071 Uiso 1 1 calc R U . . .
C12A C 0.5180(3) 0.3038(2) 0.95648(17) 0.0509(6) Uani 1 1 d . . . . .
H12D H 0.4237 0.3083 0.9611 0.076 Uiso 1 1 calc R U . . .
H12E H 0.5200 0.3735 0.9148 0.076 Uiso 1 1 calc R U . . .
H12F H 0.5519 0.3059 1.0076 0.076 Uiso 1 1 calc R U . . .
C13A C 0.6177(3) 0.0441(3) 1.07455(15) 0.0533(6) Uani 1 1 d . . . . .
H13D H 0.5217 0.0539 1.0801 0.080 Uiso 1 1 calc R U . . .
H13E H 0.6341 0.1030 1.0979 0.080 Uiso 1 1 calc R U . . .
H13F H 0.6775 -0.0392 1.1024 0.080 Uiso 1 1 calc R U . . .
C14A C 0.7738(3) -0.1606(2) 0.98071(18) 0.0537(7) Uani 1 1 d . . . . .
H14D H 0.7361 -0.1987 0.9494 0.081 Uiso 1 1 calc R U . . .
H14E H 0.7490 -0.1789 1.0364 0.081 Uiso 1 1 calc R U . . .
H14F H 0.8739 -0.1930 0.9784 0.081 Uiso 1 1 calc R U . . .
C15A C 0.9528(2) 0.34402(17) 0.87739(12) 0.0314(4) Uani 1 1 d . . . . .
C16A C 1.0579(2) 0.3471(2) 0.82630(13) 0.0389(5) Uani 1 1 d . . . . .
C17A C 1.1043(3) 0.4408(3) 0.81825(16) 0.0538(7) Uani 1 1 d . . . . .
H17A H 1.1780 0.4420 0.7849 0.065 Uiso 1 1 calc R U . . .
C18A C 1.0446(4) 0.5323(3) 0.85813(19) 0.0607(8) Uani 1 1 d . . . . .
H18A H 1.0761 0.5967 0.8518 0.073 Uiso 1 1 calc R U . . .
C19A C 0.9392(3) 0.5292(2) 0.90703(18) 0.0545(7) Uani 1 1 d . . . . .
H19A H 0.8976 0.5928 0.9338 0.065 Uiso 1 1 calc R U . . .
C20A C 0.8918(2) 0.43601(19) 0.91841(14) 0.0398(5) Uani 1 1 d . . . . .
C21A C 1.1209(4) 0.2504(3) 0.78078(18) 0.0619(7) Uani 1 1 d . . . . .
H21D H 1.2117 0.2477 0.7645 0.093 Uiso 1 1 calc R U . . .
H21E H 1.0622 0.2696 0.7333 0.093 Uiso 1 1 calc R U . . .
H21F H 1.1298 0.1706 0.8149 0.093 Uiso 1 1 calc R U . . .
C22A C 0.7786(3) 0.4328(3) 0.97308(19) 0.0588(7) Uani 1 1 d . . . . .
H22D H 0.7545 0.4991 1.0004 0.088 Uiso 1 1 calc R U . . .
H22E H 0.8089 0.3539 1.0127 0.088 Uiso 1 1 calc R U . . .
H22F H 0.6982 0.4433 0.9419 0.088 Uiso 1 1 calc R U . . .

loop_
_atom_site_aniso_label
_atom_site_aniso_U_11
_atom_site_aniso_U_22
_atom_site_aniso_U_33
_atom_site_aniso_U_23
_atom_site_aniso_U_13
_atom_site_aniso_U_12
Zr1 0.02188(7) 0.02311(7) 0.02484(8) -0.00542(5) 0.00157(5) -0.00788(5)
Cl1 0.02447(19) 0.02952(19) 0.0416(2) -0.01332(17) 0.00021(16) -0.00919(16)
O1 0.0349(7) 0.0373(7) 0.0324(7) -0.0040(5) 0.0047(6) -0.0179(6)
C1 0.0239(9) 0.0326(9) 0.0389(10) -0.0089(8) 0.0031(7) -0.0078(7)
C2 0.0261(9) 0.0346(9) 0.0358(10) -0.0047(8) 0.0022(7) -0.0038(8)
C3 0.0306(10) 0.0266(8) 0.0388(10) -0.0037(7) 0.0048(8) -0.0047(7)
C4 0.0321(9) 0.0259(8) 0.0334(9) -0.0113(7) 0.0071(7) -0.0080(7)
C5 0.0369(11) 0.0397(10) 0.0335(10) -0.0161(8) 0.0030(8) -0.0113(9)
C6 0.0361(11) 0.0393(10) 0.0274(9) -0.0116(8) 0.0033(8) -0.0049(8)
C7 0.0318(10) 0.0289(8) 0.0299(9) -0.0052(7) 0.0063(7) -0.0049(7)
C8 0.0248(8) 0.0262(8) 0.0334(9) -0.0080(7) 0.0090(7) -0.0058(7)
C9 0.0301(10) 0.0515(12) 0.0632(15) -0.0199(11) 0.0027(10) -0.0194(9)
C10 0.0398(12) 0.0581(14) 0.0446(13) -0.0004(11) -0.0105(10) -0.0058(11)
C11 0.0537(14) 0.0274(9) 0.0583(14) -0.0028(9) 0.0090(11) -0.0118(9)
C12 0.0561(15) 0.0610(14) 0.0619(16) -0.0316(13) -0.0008(12) -0.0263(13)
C13 0.0489(14) 0.0657(15) 0.0315(11) -0.0087(10) -0.0075(10) -0.0066(12)
C14 0.0471(13) 0.0309(10) 0.0501(13) 0.0026(9) 0.0106(10) -0.0075(9)
C15 0.0302(9) 0.0223(7) 0.0374(10) -0.0014(7) 0.0078(8) -0.0061(7)
C16 0.0453(12) 0.0290(9) 0.0365(10) -0.0011(8) 0.0043(9) -0.0046(9)
C17 0.075(2) 0.0490(13) 0.0383(12) -0.0032(10) 0.0161(12) -0.0097(13)
C18 0.067(2) 0.0643(17) 0.068(2) 0.0003(15) 0.0357(16) -0.0234(15)
C19 0.0443(14) 0.0451(12) 0.084(2) -0.0035(13) 0.0236(13) -0.0220(11)
C20 0.0335(10) 0.0263(8) 0.0592(14) -0.0036(9) 0.0078(9) -0.0112(8)
C21 0.0616(17) 0.0587(15) 0.0459(13) -0.0089(11) -0.0101(12) -0.0160(13)
C22 0.0502(14) 0.0458(12) 0.0754(18) -0.0077(12) -0.0063(13) -0.0271(11)
Zr1A 0.02443(8) 0.02405(7) 0.02835(8) -0.00629(5) -0.00020(5) -0.00946(6)
Cl1A 0.0287(2) 0.0334(2) 0.0344(2) -0.01258(17) -0.00157(16) -0.00634(17)
O1A 0.0408(8) 0.0289(6) 0.0422(8) -0.0109(6) 0.0053(6) -0.0174(6)
C1A 0.0361(10) 0.0350(9) 0.0377(10) -0.0120(8) -0.0070(8) -0.0113(8)
C2A 0.0370(10) 0.0382(10) 0.0320(10) -0.0077(8) -0.0042(8) -0.0127(8)
C3A 0.0341(10) 0.0324(9) 0.0325(9) -0.0039(7) -0.0043(8) -0.0103(8)
C4A 0.0254(9) 0.0322(9) 0.0366(10) -0.0062(7) -0.0056(7) -0.0096(7)
C5A 0.0278(9) 0.0410(10) 0.0383(10) -0.0079(8) 0.0007(8) -0.0132(8)
C6A 0.0298(10) 0.0480(11) 0.0380(10) -0.0042(9) -0.0010(8) -0.0209(9)
C7A 0.0329(10) 0.0381(10) 0.0428(11) -0.0005(8) -0.0086(8) -0.0207(8)
C8A 0.0309(9) 0.0290(8) 0.0401(10) -0.0066(7) -0.0090(8) -0.0132(8)
C9A 0.0540(15) 0.0416(11) 0.0592(15) -0.0249(11) -0.0059(12) -0.0098(11)
C10A 0.0530(15) 0.0642(15) 0.0375(12) -0.0101(11) 0.0071(10) -0.0174(12)
C11A 0.0507(14) 0.0336(10) 0.0484(13) 0.0007(9) -0.0041(10) -0.0126(10)
C12A 0.0397(12) 0.0525(13) 0.0578(15) -0.0211(11) 0.0136(11) -0.0120(11)
C13A 0.0453(13) 0.0738(17) 0.0395(12) -0.0002(11) 0.0044(10) -0.0304(13)
C14A 0.0550(15) 0.0397(12) 0.0641(16) 0.0074(11) -0.0160(12) -0.0257(11)
C15A 0.0366(10) 0.0242(8) 0.0316(9) -0.0010(7) -0.0075(7) -0.0123(7)
C16A 0.0442(12) 0.0386(10) 0.0322(10) 0.0004(8) -0.0028(8) -0.0191(9)
C17A 0.0604(16) 0.0582(14) 0.0458(13) 0.0101(11) -0.0082(11) -0.0385(13)
C18A 0.078(2) 0.0466(13) 0.0668(17) 0.0044(12) -0.0197(15) -0.0424(14)
C19A 0.0724(18) 0.0303(10) 0.0621(16) -0.0116(10) -0.0204(14) -0.0182(11)
C20A 0.0435(12) 0.0311(9) 0.0412(11) -0.0104(8) -0.0090(9) -0.0086(8)
C21A 0.0670(19) 0.0677(17) 0.0514(15) -0.0227(13) 0.0215(13) -0.0241(15)
C22A 0.0520(15) 0.0567(14) 0.0686(17) -0.0338(13) 0.0091(13) -0.0116(12)

loop_
_atom_type_symbol
_atom_type_description
_atom_type_scat_dispersion_real
_atom_type_scat_dispersion_imag
_atom_type_scat_source
C C 0.0181 0.0091 'International Tables Vol C Tables 4.2.6.8 and 6.1.1.4'
H H 0.0000 0.0000 'International Tables Vol C Tables 4.2.6.8 and 6.1.1.4'
O O 0.0492 0.0322 'International Tables Vol C Tables 4.2.6.8 and 6.1.1.4'
Cl Cl 0.3639 0.7018 'International Tables Vol C Tables 4.2.6.8 and 6.1.1.4'
Zr Zr -0.1862 2.2449 'International Tables Vol C Tables 4.2.6.8 and 6.1.1.4'

loop_
_geom_angle_atom_site_label_1
_geom_angle_atom_site_label_2
_geom_angle_atom_site_label_3
_geom_angle
_geom_angle_site_symmetry_1
_geom_angle_site_symmetry_3
_geom_angle_publ_flag
O1 Zr1 C4 113.37(7) . . ?
O1 Zr1 C8 142.86(6) . . ?
C4 Zr1 C8 37.21(7) . . ?
O1 Zr1 C5 112.78(7) . . ?
C4 Zr1 C5 35.85(8) . . ?
C8 Zr1 C5 59.47(8) . . ?
O1 Zr1 C3 84.94(6) . . ?
C4 Zr1 C3 35.31(7) . . ?
C8 Zr1 C3 58.36(7) . . ?
C5 Zr1 C3 65.33(7) . . ?
O1 Zr1 C1 120.61(6) . . ?
C4 Zr1 C1 58.50(7) . . ?
C8 Zr1 C1 34.34(7) . . ?
C5 Zr1 C1 90.58(7) . . ?
C3 Zr1 C1 55.56(7) . . ?
O1 Zr1 Cl1 105.22(5) . . ?
C4 Zr1 Cl1 135.18(5) . . ?
C8 Zr1 Cl1 98.00(5) . . ?
C5 Zr1 Cl1 138.98(5) . . ?
C3 Zr1 Cl1 134.87(6) . . ?
C1 Zr1 Cl1 82.84(5) . . ?
O1 Zr1 C7 168.12(7) . . ?
C4 Zr1 C7 57.31(6) . . ?
C8 Zr1 C7 33.92(6) . . ?
C5 Zr1 C7 55.35(7) . . ?
C3 Zr1 C7 88.70(6) . . ?
C1 Zr1 C7 62.62(7) . . ?
Cl1 Zr1 C7 86.36(5) . . ?
O1 Zr1 C2 91.37(6) . . ?
C4 Zr1 C2 55.28(7) . . ?
C8 Zr1 C2 54.76(7) . . ?
C5 Zr1 C2 90.83(7) . . ?
C3 Zr1 C2 31.56(8) . . ?
C1 Zr1 C2 31.98(6) . . ?
Cl1 Zr1 C2 103.41(5) . . ?
C7 Zr1 C2 88.42(6) . . ?
O1 Zr1 C6 138.98(7) . . ?
C4 Zr1 C6 55.08(7) . . ?
C8 Zr1 C6 54.49(7) . . ?
C5 Zr1 C6 32.31(7) . . ?
C3 Zr1 C6 90.22(7) . . ?
C1 Zr1 C6 88.40(7) . . ?
Cl1 Zr1 C6 106.80(5) . . ?
C7 Zr1 C6 30.78(7) . . ?
C2 Zr1 C6 105.29(7) . . ?
O1 Zr1 Cl1 85.83(4) . 2_656 ?
C4 Zr1 Cl1 126.95(6) . 2_656 ?
C8 Zr1 Cl1 128.22(5) . 2_656 ?
C5 Zr1 Cl1 91.25(5) . 2_656 ?
C3 Zr1 Cl1 148.78(6) . 2_656 ?
C1 Zr1 Cl1 150.12(5) . 2_656 ?
Cl1 Zr1 Cl1 76.348(16) . 2_656 ?
C7 Zr1 Cl1 94.54(5) . 2_656 ?
C2 Zr1 Cl1 177.00(5) . 2_656 ?
C6 Zr1 Cl1 77.58(5) . 2_656 ?
Zr1 Cl1 Zr1 103.651(16) . 2_656 ?
C15 O1 Zr1 170.87(13) . . ?
C2 C1 C8 106.71(19) . . ?
C2 C1 C9 125.6(2) . . ?
C8 C1 C9 127.19(19) . . ?
C2 C1 Zr1 79.41(12) . . ?
C8 C1 Zr1 64.50(11) . . ?
C9 C1 Zr1 127.05(14) . . ?
C3 C2 C1 110.36(19) . . ?
C3 C2 C10 124.7(2) . . ?
C1 C2 C10 124.9(2) . . ?
C3 C2 Zr1 67.46(11) . . ?
C1 C2 Zr1 68.61(11) . . ?
C10 C2 Zr1 132.69(16) . . ?
C2 C3 C4 107.37(18) . . ?
C2 C3 C11 125.8(2) . . ?
C4 C3 C11 126.8(2) . . ?
C2 C3 Zr1 80.97(12) . . ?
C4 C3 Zr1 63.66(10) . . ?
C11 C3 Zr1 122.56(15) . . ?
C5 C4 C8 107.80(17) . . ?
C5 C4 C3 131.78(19) . . ?
C8 C4 C3 107.07(18) . . ?
C5 C4 Zr1 78.44(12) . . ?
C8 C4 Zr1 73.06(10) . . ?
C3 C4 Zr1 81.03(12) . . ?
C6 C5 C4 106.21(19) . . ?
C6 C5 C12 124.0(2) . . ?
C4 C5 C12 128.2(2) . . ?
C6 C5 Zr1 83.47(13) . . ?
C4 C5 Zr1 65.71(11) . . ?
C12 C5 Zr1 127.22(17) . . ?
C7 C6 C5 110.59(19) . . ?
C7 C6 C13 125.9(2) . . ?
C5 C6 C13 123.5(2) . . ?
C7 C6 Zr1 71.28(11) . . ?
C5 C6 Zr1 64.22(11) . . ?
C13 C6 Zr1 132.29(16) . . ?
C6 C7 C8 107.55(18) . . ?
C6 C7 C14 126.2(2) . . ?
C8 C7 C14 126.1(2) . . ?
C6 C7 Zr1 77.93(12) . . ?
C8 C7 Zr1 62.02(10) . . ?
C14 C7 Zr1 128.98(15) . . ?
C1 C8 C7 133.43(19) . . ?
C1 C8 C4 108.28(17) . . ?
C7 C8 C4 107.35(18) . . ?
C1 C8 Zr1 81.16(11) . . ?
C7 C8 Zr1 84.07(12) . . ?
C4 C8 Zr1 69.73(10) . . ?
C1 C9 H9A 109.5 . . ?
C1 C9 H9B 109.5 . . ?
H9A C9 H9B 109.5 . . ?
C1 C9 H9C 109.5 . . ?
H9A C9 H9C 109.5 . . ?
H9B C9 H9C 109.5 . . ?
C2 C10 H10A 109.5 . . ?
C2 C10 H10B 109.5 . . ?
H10A C10 H10B 109.5 . . ?
C2 C10 H10C 109.5 . . ?
H10A C10 H10C 109.5 . . ?
H10B C10 H10C 109.5 . . ?
C3 C11 H11A 109.5 . . ?
C3 C11 H11B 109.5 . . ?
H11A C11 H11B 109.5 . . ?
C3 C11 H11C 109.5 . . ?
H11A C11 H11C 109.5 . . ?
H11B C11 H11C 109.5 . . ?
C5 C12 H12A 109.5 . . ?
C5 C12 H12B 109.5 . . ?
H12A C12 H12B 109.5 . . ?
C5 C12 H12C 109.5 . . ?
H12A C12 H12C 109.5 . . ?
H12B C12 H12C 109.5 . . ?
C6 C13 H13A 109.5 . . ?
C6 C13 H13B 109.5 . . ?
H13A C13 H13B 109.5 . . ?
C6 C13 H13C 109.5 . . ?
H13A C13 H13C 109.5 . . ?
H13B C13 H13C 109.5 . . ?
C7 C14 H14A 109.5 . . ?
C7 C14 H14B 109.5 . . ?
H14A C14 H14B 109.5 . . ?
C7 C14 H14C 109.5 . . ?
H14A C14 H14C 109.5 . . ?
H14B C14 H14C 109.5 . . ?
O1 C15 C16 119.8(2) . . ?
O1 C15 C20 119.4(2) . . ?
C16 C15 C20 120.8(2) . . ?
C17 C16 C15 118.2(3) . . ?
C17 C16 C21 121.1(3) . . ?
C15 C16 C21 120.6(2) . . ?
C18 C17 C16 121.5(3) . . ?
C18 C17 H17 119.2 . . ?
C16 C17 H17 119.2 . . ?
C19 C18 C17 119.6(3) . . ?
C19 C18 H18 120.2 . . ?
C17 C18 H18 120.2 . . ?
C18 C19 C20 121.7(3) . . ?
C18 C19 H19 119.1 . . ?
C20 C19 H19 119.1 . . ?
C19 C20 C15 118.1(3) . . ?
C19 C20 C22 121.9(3) . . ?
C15 C20 C22 120.0(2) . . ?
C16 C21 H21A 109.5 . . ?
C16 C21 H21B 109.5 . . ?
H21A C21 H21B 109.5 . . ?
C16 C21 H21C 109.5 . . ?
H21A C21 H21C 109.5 . . ?
H21B C21 H21C 109.5 . . ?
C20 C22 H22A 109.5 . . ?
C20 C22 H22B 109.5 . . ?
H22A C22 H22B 109.5 . . ?
C20 C22 H22C 109.5 . . ?
H22A C22 H22C 109.5 . . ?
H22B C22 H22C 109.5 . . ?
O1A Zr1A C4A 112.06(7) . . ?
O1A Zr1A C8A 143.94(7) . . ?
C4A Zr1A C8A 37.70(7) . . ?
O1A Zr1A C5A 109.59(7) . . ?
C4A Zr1A C5A 35.26(8) . . ?
C8A Zr1A C5A 59.28(8) . . ?
O1A Zr1A C3A 85.34(7) . . ?
C4A Zr1A C3A 35.21(7) . . ?
C8A Zr1A C3A 58.66(7) . . ?
C5A Zr1A C3A 64.81(7) . . ?
O1A Zr1A C1A 123.69(7) . . ?
C4A Zr1A C1A 58.50(7) . . ?
C8A Zr1A C1A 34.17(8) . . ?
C5A Zr1A C1A 89.97(8) . . ?
C3A Zr1A C1A 55.51(7) . . ?
O1A Zr1A C7A 164.96(7) . . ?
C4A Zr1A C7A 57.86(7) . . ?
C8A Zr1A C7A 34.09(7) . . ?
C5A Zr1A C7A 55.52(7) . . ?
C3A Zr1A C7A 89.10(7) . . ?
C1A Zr1A C7A 62.76(8) . . ?
O1A Zr1A Cl1A 105.31(5) . . ?
C4A Zr1A Cl1A 135.86(5) . . ?
C8A Zr1A Cl1A 98.44(5) . . ?
C5A Zr1A Cl1A 142.57(5) . . ?
C3A Zr1A Cl1A 132.21(5) . . ?
C1A Zr1A Cl1A 81.64(5) . . ?
C7A Zr1A Cl1A 88.75(5) . . ?
O1A Zr1A C2A 94.06(7) . . ?
C4A Zr1A C2A 55.23(7) . . ?
C8A Zr1A C2A 54.63(7) . . ?
C5A Zr1A C2A 90.24(7) . . ?
C3A Zr1A C2A 31.72(7) . . ?
C1A Zr1A C2A 31.66(7) . . ?
C7A Zr1A C2A 88.46(7) . . ?
Cl1A Zr1A C2A 100.49(5) . . ?
O1A Zr1A C6A 134.87(7) . . ?
C4A Zr1A C6A 55.04(7) . . ?
C8A Zr1A C6A 54.55(8) . . ?
C5A Zr1A C6A 32.32(7) . . ?
C3A Zr1A C6A 90.08(7) . . ?
C1A Zr1A C6A 88.37(8) . . ?
C7A Zr1A C6A 30.98(8) . . ?
Cl1A Zr1A C6A 110.61(5) . . ?
C2A Zr1A C6A 105.07(7) . . ?
O1A Zr1A Cl1A 84.79(5) . 2_757 ?
C4A Zr1A Cl1A 128.15(6) . 2_757 ?
C8A Zr1A Cl1A 127.47(6) . 2_757 ?
C5A Zr1A Cl1A 93.15(5) . 2_757 ?
C3A Zr1A Cl1A 150.98(5) . 2_757 ?
C1A Zr1A Cl1A 148.22(5) . 2_757 ?
C7A Zr1A Cl1A 93.47(5) . 2_757 ?
Cl1A Zr1A Cl1A 76.776(17) . 2_757 ?
C2A Zr1A Cl1A 176.61(5) . 2_757 ?
C6A Zr1A Cl1A 77.91(5) . 2_757 ?
Zr1A Cl1A Zr1A 103.224(16) . 2_757 ?
C15A O1A Zr1A 177.90(14) . . ?
C2A C1A C8A 107.06(18) . . ?
C2A C1A C9A 124.7(2) . . ?
C8A C1A C9A 127.6(2) . . ?
C2A C1A Zr1A 79.44(13) . . ?
C8A C1A Zr1A 63.66(11) . . ?
C9A C1A Zr1A 128.71(15) . . ?
C3A C2A C1A 110.6(2) . . ?
C3A C2A C10A 124.7(2) . . ?
C1A C2A C10A 124.6(2) . . ?
C3A C2A Zr1A 67.16(11) . . ?
C1A C2A Zr1A 68.90(12) . . ?
C10A C2A Zr1A 133.65(18) . . ?
C2A C3A C4A 107.15(18) . . ?
C2A C3A C11A 126.0(2) . . ?
C4A C3A C11A 126.9(2) . . ?
C2A C3A Zr1A 81.11(12) . . ?
C4A C3A Zr1A 63.56(10) . . ?
C11A C3A Zr1A 120.81(16) . . ?
C5A C4A C3A 132.8(2) . . ?
C5A C4A C8A 107.83(18) . . ?
C3A C4A C8A 106.94(18) . . ?
C5A C4A Zr1A 79.85(12) . . ?
C3A C4A Zr1A 81.23(12) . . ?
C8A C4A Zr1A 72.46(11) . . ?
C4A C5A C6A 106.6(2) . . ?
C4A C5A C12A 127.1(2) . . ?
C6A C5A C12A 124.9(2) . . ?
C4A C5A Zr1A 64.89(11) . . ?
C6A C5A Zr1A 82.49(13) . . ?
C12A C5A Zr1A 128.52(17) . . ?
C7A C6A C5A 110.5(2) . . ?
C7A C6A C13A 125.9(2) . . ?
C5A C6A C13A 123.6(2) . . ?
C7A C6A Zr1A 70.28(12) . . ?
C5A C6A Zr1A 65.19(11) . . ?
C13A C6A Zr1A 132.00(16) . . ?
C6A C7A C8A 107.53(18) . . ?
C6A C7A C14A 126.9(2) . . ?
C8A C7A C14A 125.4(2) . . ?
C6A C7A Zr1A 78.74(12) . . ?
C8A C7A Zr1A 62.34(11) . . ?
C14A C7A Zr1A 126.65(16) . . ?
C1A C8A C7A 134.16(19) . . ?
C1A C8A C4A 108.10(18) . . ?
C7A C8A C4A 107.26(19) . . ?
C1A C8A Zr1A 82.18(13) . . ?
C7A C8A Zr1A 83.57(12) . . ?
C4A C8A Zr1A 69.83(11) . . ?
C1A C9A H9AA 109.5 . . ?
C1A C9A H9AB 109.5 . . ?
H9AA C9A H9AB 109.5 . . ?
C1A C9A H9AC 109.5 . . ?
H9AA C9A H9AC 109.5 . . ?
H9AB C9A H9AC 109.5 . . ?
C2A C10A H10D 109.5 . . ?
C2A C10A H10E 109.5 . . ?
H10D C10A H10E 109.5 . . ?
C2A C10A H10F 109.5 . . ?
H10D C10A H10F 109.5 . . ?
H10E C10A H10F 109.5 . . ?
C3A C11A H11D 109.5 . . ?
C3A C11A H11E 109.5 . . ?
H11D C11A H11E 109.5 . . ?
C3A C11A H11F 109.5 . . ?
H11D C11A H11F 109.5 . . ?
H11E C11A H11F 109.5 . . ?
C5A C12A H12D 109.5 . . ?
C5A C12A H12E 109.5 . . ?
H12D C12A H12E 109.5 . . ?
C5A C12A H12F 109.5 . . ?
H12D C12A H12F 109.5 . . ?
H12E C12A H12F 109.5 . . ?
C6A C13A H13D 109.5 . . ?
C6A C13A H13E 109.5 . . ?
H13D C13A H13E 109.5 . . ?
C6A C13A H13F 109.5 . . ?
H13D C13A H13F 109.5 . . ?
H13E C13A H13F 109.5 . . ?
C7A C14A H14D 109.5 . . ?
C7A C14A H14E 109.5 . . ?
H14D C14A H14E 109.5 . . ?
C7A C14A H14F 109.5 . . ?
H14D C14A H14F 109.5 . . ?
H14E C14A H14F 109.5 . . ?
O1A C15A C16A 119.8(2) . . ?
O1A C15A C20A 119.6(2) . . ?
C16A C15A C20A 120.6(2) . . ?
C17A C16A C15A 119.1(2) . . ?
C17A C16A C21A 120.3(3) . . ?
C15A C16A C21A 120.6(2) . . ?
C18A C17A C16A 120.8(3) . . ?
C18A C17A H17A 119.6 . . ?
C16A C17A H17A 119.6 . . ?
C19A C18A C17A 119.3(2) . . ?
C19A C18A H18A 120.3 . . ?
C17A C18A H18A 120.3 . . ?
C18A C19A C20A 121.9(3) . . ?
C18A C19A H19A 119.1 . . ?
C20A C19A H19A 119.1 . . ?
C19A C20A C15A 118.3(3) . . ?
C19A C20A C22A 121.2(2) . . ?
C15A C20A C22A 120.5(2) . . ?
C16A C21A H21D 109.5 . . ?
C16A C21A H21E 109.5 . . ?
H21D C21A H21E 109.5 . . ?
C16A C21A H21F 109.5 . . ?
H21D C21A H21F 109.5 . . ?
H21E C21A H21F 109.5 . . ?
C20A C22A H22D 109.5 . . ?
C20A C22A H22E 109.5 . . ?
H22D C22A H22E 109.5 . . ?
C20A C22A H22F 109.5 . . ?
H22D C22A H22F 109.5 . . ?
H22E C22A H22F 109.5 . . ?

loop_
_geom_bond_atom_site_label_1
_geom_bond_atom_site_label_2
_geom_bond_distance
_geom_bond_site_symmetry_2
_geom_bond_publ_flag
Zr1 O1 1.9844(14) . ?
Zr1 C4 2.2441(18) . ?
Zr1 C8 2.2885(18) . ?
Zr1 C5 2.412(2) . ?
Zr1 C3 2.4734(19) . ?
Zr1 C1 2.505(2) . ?
Zr1 Cl1 2.5747(5) . ?
Zr1 C7 2.5776(19) . ?
Zr1 C2 2.645(2) . ?
Zr1 C6 2.661(2) . ?
Zr1 Cl1 2.7125(5) 2_656 ?
Cl1 Zr1 2.7125(5) 2_656 ?
O1 C15 1.336(2) . ?
C1 C2 1.425(3) . ?
C1 C8 1.430(3) . ?
C1 C9 1.503(3) . ?
C2 C3 1.402(3) . ?
C2 C10 1.496(3) . ?
C3 C4 1.447(3) . ?
C3 C11 1.499(3) . ?
C4 C5 1.442(3) . ?
C4 C8 1.447(3) . ?
C5 C6 1.432(3) . ?
C5 C12 1.495(4) . ?
C6 C7 1.393(3) . ?
C6 C13 1.500(3) . ?
C7 C8 1.446(3) . ?
C7 C14 1.502(3) . ?
C9 H9A 0.9800 . ?
C9 H9B 0.9800 . ?
C9 H9C 0.9800 . ?
C10 H10A 0.9800 . ?
C10 H10B 0.9800 . ?
C10 H10C 0.9800 . ?
C11 H11A 0.9800 . ?
C11 H11B 0.9800 . ?
C11 H11C 0.9800 . ?
C12 H12A 0.9800 . ?
C12 H12B 0.9800 . ?
C12 H12C 0.9800 . ?
C13 H13A 0.9800 . ?
C13 H13B 0.9800 . ?
C13 H13C 0.9800 . ?
C14 H14A 0.9800 . ?
C14 H14B 0.9800 . ?
C14 H14C 0.9800 . ?
C15 C16 1.404(3) . ?
C15 C20 1.404(3) . ?
C16 C17 1.392(4) . ?
C16 C21 1.498(4) . ?
C17 C18 1.373(6) . ?
C17 H17 0.9500 . ?
C18 C19 1.372(5) . ?
C18 H18 0.9500 . ?
C19 C20 1.393(4) . ?
C19 H19 0.9500 . ?
C20 C22 1.491(4) . ?
C21 H21A 0.9800 . ?
C21 H21B 0.9800 . ?
C21 H21C 0.9800 . ?
C22 H22A 0.9800 . ?
C22 H22B 0.9800 . ?
C22 H22C 0.9800 . ?
Zr1A O1A 1.9748(14) . ?
Zr1A C4A 2.2434(19) . ?
Zr1A C8A 2.2788(19) . ?
Zr1A C5A 2.439(2) . ?
Zr1A C3A 2.476(2) . ?
Zr1A C1A 2.519(2) . ?
Zr1A C7A 2.557(2) . ?
Zr1A Cl1A 2.5787(5) . ?
Zr1A C2A 2.655(2) . ?
Zr1A C6A 2.664(2) . ?
Zr1A Cl1A 2.7020(5) 2_757 ?
Cl1A Zr1A 2.7021(5) 2_757 ?
O1A C15A 1.339(2) . ?
C1A C2A 1.417(3) . ?
C1A C8A 1.428(3) . ?
C1A C9A 1.509(3) . ?
C2A C3A 1.413(3) . ?
C2A C10A 1.500(3) . ?
C3A C4A 1.445(3) . ?
C3A C11A 1.498(3) . ?
C4A C5A 1.430(3) . ?
C4A C8A 1.462(3) . ?
C5A C6A 1.436(3) . ?
C5A C12A 1.509(3) . ?
C6A C7A 1.398(3) . ?
C6A C13A 1.498(3) . ?
C7A C8A 1.442(3) . ?
C7A C14A 1.510(3) . ?
C9A H9AA 0.9800 . ?
C9A H9AB 0.9800 . ?
C9A H9AC 0.9800 . ?
C10A H10D 0.9800 . ?
C10A H10E 0.9800 . ?
C10A H10F 0.9800 . ?
C11A H11D 0.9800 . ?
C11A H11E 0.9800 . ?
C11A H11F 0.9800 . ?
C12A H12D 0.9800 . ?
C12A H12E 0.9800 . ?
C12A H12F 0.9800 . ?
C13A H13D 0.9800 . ?
C13A H13E 0.9800 . ?
C13A H13F 0.9800 . ?
C14A H14D 0.9800 . ?
C14A H14E 0.9800 . ?
C14A H14F 0.9800 . ?
C15A C16A 1.394(3) . ?
C15A C20A 1.402(3) . ?
C16A C17A 1.390(4) . ?
C16A C21A 1.501(4) . ?
C17A C18A 1.382(5) . ?
C17A H17A 0.9500 . ?
C18A C19A 1.374(5) . ?
C18A H18A 0.9500 . ?
C19A C20A 1.385(4) . ?
C19A H19A 0.9500 . ?
C20A C22A 1.497(4) . ?
C21A H21D 0.9800 . ?
C21A H21E 0.9800 . ?
C21A H21F 0.9800 . ?
C22A H22D 0.9800 . ?
C22A H22E 0.9800 . ?
C22A H22F 0.9800 . ?

loop_
_geom_torsion_atom_site_label_1
_geom_torsion_atom_site_label_2
_geom_torsion_atom_site_label_3
_geom_torsion_atom_site_label_4
_geom_torsion
_geom_torsion_site_symmetry_1
_geom_torsion_site_symmetry_2
_geom_torsion_site_symmetry_3
_geom_torsion_site_symmetry_4
_geom_torsion_publ_flag
C8 C1 C2 C3 4.9(2) . . . . ?
C9 C1 C2 C3 177.4(2) . . . . ?
Zr1 C1 C2 C3 -54.24(15) . . . . ?
C8 C1 C2 C10 -173.0(2) . . . . ?
C9 C1 C2 C10 -0.4(3) . . . . ?
Zr1 C1 C2 C10 127.9(2) . . . . ?
C8 C1 C2 Zr1 59.11(13) . . . . ?
C9 C1 C2 Zr1 -128.3(2) . . . . ?
C1 C2 C3 C4 -3.8(2) . . . . ?
C10 C2 C3 C4 174.1(2) . . . . ?
Zr1 C2 C3 C4 -58.64(13) . . . . ?
C1 C2 C3 C11 178.8(2) . . . . ?
C10 C2 C3 C11 -3.4(4) . . . . ?
Zr1 C2 C3 C11 123.9(2) . . . . ?
C1 C2 C3 Zr1 54.89(15) . . . . ?
C10 C2 C3 Zr1 -127.3(2) . . . . ?
C2 C3 C4 C5 135.8(2) . . . . ?
C11 C3 C4 C5 -46.7(3) . . . . ?
Zr1 C3 C4 C5 65.6(2) . . . . ?
C2 C3 C4 C8 1.1(2) . . . . ?
C11 C3 C4 C8 178.6(2) . . . . ?
Zr1 C3 C4 C8 -69.09(12) . . . . ?
C2 C3 C4 Zr1 70.23(15) . . . . ?
C11 C3 C4 Zr1 -112.3(2) . . . . ?
C8 C4 C5 C6 -7.1(2) . . . . ?
C3 C4 C5 C6 -141.5(2) . . . . ?
Zr1 C4 C5 C6 -74.87(15) . . . . ?
C8 C4 C5 C12 -172.9(2) . . . . ?
C3 C4 C5 C12 52.6(4) . . . . ?
Zr1 C4 C5 C12 119.3(2) . . . . ?
C8 C4 C5 Zr1 67.79(13) . . . . ?
C3 C4 C5 Zr1 -66.7(2) . . . . ?
C4 C5 C6 C7 6.5(2) . . . . ?
C12 C5 C6 C7 173.1(2) . . . . ?
Zr1 C5 C6 C7 -55.79(16) . . . . ?
C4 C5 C6 C13 -172.5(2) . . . . ?
C12 C5 C6 C13 -5.9(4) . . . . ?
Zr1 C5 C6 C13 125.2(2) . . . . ?
C4 C5 C6 Zr1 62.33(13) . . . . ?
C12 C5 C6 Zr1 -131.1(2) . . . . ?
C5 C6 C7 C8 -3.4(2) . . . . ?
C13 C6 C7 C8 175.6(2) . . . . ?
Zr1 C6 C7 C8 -55.19(13) . . . . ?
C5 C6 C7 C14 -178.3(2) . . . . ?
C13 C6 C7 C14 0.7(4) . . . . ?
Zr1 C6 C7 C14 129.8(2) . . . . ?
C5 C6 C7 Zr1 51.84(15) . . . . ?
C13 C6 C7 Zr1 -129.2(2) . . . . ?
C2 C1 C8 C7 -142.2(2) . . . . ?
C9 C1 C8 C7 45.4(4) . . . . ?
Zr1 C1 C8 C7 -73.1(2) . . . . ?
C2 C1 C8 C4 -4.0(2) . . . . ?
C9 C1 C8 C4 -176.45(19) . . . . ?
Zr1 C1 C8 C4 65.12(13) . . . . ?
C2 C1 C8 Zr1 -69.16(14) . . . . ?
C9 C1 C8 Zr1 118.4(2) . . . . ?
C6 C7 C8 C1 137.3(2) . . . . ?
C14 C7 C8 C1 -47.8(3) . . . . ?
Zr1 C7 C8 C1 71.9(2) . . . . ?
C6 C7 C8 C4 -1.2(2) . . . . ?
C14 C7 C8 C4 173.8(2) . . . . ?
Zr1 C7 C8 C4 -66.58(12) . . . . ?
C6 C7 C8 Zr1 65.40(15) . . . . ?
C14 C7 C8 Zr1 -119.6(2) . . . . ?
C5 C4 C8 C1 -144.33(17) . . . . ?
C3 C4 C8 C1 1.8(2) . . . . ?
Zr1 C4 C8 C1 -72.86(13) . . . . ?
C5 C4 C8 C7 5.2(2) . . . . ?
C3 C4 C8 C7 151.35(17) . . . . ?
Zr1 C4 C8 C7 76.65(14) . . . . ?
C5 C4 C8 Zr1 -71.47(14) . . . . ?
C3 C4 C8 Zr1 74.70(13) . . . . ?
O1 C15 C16 C17 -175.0(2) . . . . ?
C20 C15 C16 C17 3.2(3) . . . . ?
O1 C15 C16 C21 4.3(3) . . . . ?
C20 C15 C16 C21 -177.4(2) . . . . ?
C15 C16 C17 C18 -1.4(4) . . . . ?
C21 C16 C17 C18 179.3(3) . . . . ?
C16 C17 C18 C19 -1.1(5) . . . . ?
C17 C18 C19 C20 1.7(5) . . . . ?
C18 C19 C20 C15 0.1(4) . . . . ?
C18 C19 C20 C22 179.3(3) . . . . ?
O1 C15 C20 C19 175.6(2) . . . . ?
C16 C15 C20 C19 -2.6(3) . . . . ?
O1 C15 C20 C22 -3.5(3) . . . . ?
C16 C15 C20 C22 178.2(2) . . . . ?
C8A C1A C2A C3A 4.1(2) . . . . ?
C9A C1A C2A C3A 176.0(2) . . . . ?
Zr1A C1A C2A C3A -53.89(16) . . . . ?
C8A C1A C2A C10A -172.7(2) . . . . ?
C9A C1A C2A C10A -0.9(4) . . . . ?
Zr1A C1A C2A C10A 129.2(2) . . . . ?
C8A C1A C2A Zr1A 58.04(14) . . . . ?
C9A C1A C2A Zr1A -130.2(2) . . . . ?
C1A C2A C3A C4A -3.8(2) . . . . ?
C10A C2A C3A C4A 173.1(2) . . . . ?
Zr1A C2A C3A C4A -58.67(13) . . . . ?
C1A C2A C3A C11A 176.7(2) . . . . ?
C10A C2A C3A C11A -6.5(4) . . . . ?
Zr1A C2A C3A C11A 121.8(2) . . . . ?
C1A C2A C3A Zr1A 54.87(16) . . . . ?
C10A C2A C3A Zr1A -128.3(2) . . . . ?
C2A C3A C4A C5A 137.8(2) . . . . ?
C11A C3A C4A C5A -42.7(4) . . . . ?
Zr1A C3A C4A C5A 67.3(2) . . . . ?
C2A C3A C4A C8A 1.9(2) . . . . ?
C11A C3A C4A C8A -178.5(2) . . . . ?
Zr1A C3A C4A C8A -68.55(13) . . . . ?
C2A C3A C4A Zr1A 70.49(16) . . . . ?
C11A C3A C4A Zr1A -110.0(2) . . . . ?
C3A C4A C5A C6A -141.0(2) . . . . ?
C8A C4A C5A C6A -5.4(2) . . . . ?
Zr1A C4A C5A C6A -73.15(15) . . . . ?
C3A C4A C5A C12A 52.7(4) . . . . ?
C8A C4A C5A C12A -171.8(2) . . . . ?
Zr1A C4A C5A C12A 120.5(2) . . . . ?
C3A C4A C5A Zr1A -67.9(2) . . . . ?
C8A C4A C5A Zr1A 67.72(13) . . . . ?
C4A C5A C6A C7A 5.7(2) . . . . ?
C12A C5A C6A C7A 172.4(2) . . . . ?
Zr1A C5A C6A C7A -55.27(16) . . . . ?
C4A C5A C6A C13A -173.8(2) . . . . ?
C12A C5A C6A C13A -7.1(4) . . . . ?
Zr1A C5A C6A C13A 125.3(2) . . . . ?
C4A C5A C6A Zr1A 60.94(13) . . . . ?
C12A C5A C6A Zr1A -132.4(2) . . . . ?
C5A C6A C7A C8A -3.6(2) . . . . ?
C13A C6A C7A C8A 175.8(2) . . . . ?
Zr1A C6A C7A C8A -56.00(13) . . . . ?
C5A C6A C7A C14A -179.9(2) . . . . ?
C13A C6A C7A C14A -0.5(4) . . . . ?
Zr1A C6A C7A C14A 127.7(2) . . . . ?
C5A C6A C7A Zr1A 52.42(15) . . . . ?
C13A C6A C7A Zr1A -128.2(2) . . . . ?
C2A C1A C8A C7A -141.6(2) . . . . ?
C9A C1A C8A C7A 46.9(4) . . . . ?
Zr1A C1A C8A C7A -73.1(2) . . . . ?
C2A C1A C8A C4A -2.8(2) . . . . ?
C9A C1A C8A C4A -174.3(2) . . . . ?
Zr1A C1A C8A C4A 65.73(13) . . . . ?
C2A C1A C8A Zr1A -68.54(15) . . . . ?
C9A C1A C8A Zr1A 120.0(2) . . . . ?
C6A C7A C8A C1A 139.1(2) . . . . ?
C14A C7A C8A C1A -44.5(4) . . . . ?
Zr1A C7A C8A C1A 72.5(2) . . . . ?
C6A C7A C8A C4A 0.1(2) . . . . ?
C14A C7A C8A C4A 176.5(2) . . . . ?
Zr1A C7A C8A C4A -66.53(13) . . . . ?
C6A C7A C8A Zr1A 66.62(15) . . . . ?
C14A C7A C8A Zr1A -117.0(2) . . . . ?
C5A C4A C8A C1A -146.97(18) . . . . ?
C3A C4A C8A C1A 0.5(2) . . . . ?
Zr1A C4A C8A C1A -74.18(14) . . . . ?
C5A C4A C8A C7A 3.4(2) . . . . ?
C3A C4A C8A C7A 150.89(17) . . . . ?
Zr1A C4A C8A C7A 76.17(14) . . . . ?
C5A C4A C8A Zr1A -72.80(14) . . . . ?
C3A C4A C8A Zr1A 74.72(14) . . . . ?
O1A C15A C16A C17A -176.5(2) . . . . ?
C20A C15A C16A C17A 1.8(3) . . . . ?
O1A C15A C16A C21A 3.2(3) . . . . ?
C20A C15A C16A C21A -178.4(2) . . . . ?
C15A C16A C17A C18A -2.1(4) . . . . ?
C21A C16A C17A C18A 178.2(2) . . . . ?
C16A C17A C18A C19A 0.8(4) . . . . ?
C17A C18A C19A C20A 0.8(4) . . . . ?
C18A C19A C20A C15A -1.1(4) . . . . ?
C18A C19A C20A C22A 178.9(3) . . . . ?
O1A C15A C20A C19A 178.1(2) . . . . ?
C16A C15A C20A C19A -0.3(3) . . . . ?
O1A C15A C20A C22A -1.8(3) . . . . ?
C16A C15A C20A C22A 179.8(2) . . . . ?
